data_7026152
loop_
_publ_author_name
'Oguadinma, Paul O.'
'Rodrigue-Witchel, Alexandre'
'Reber, Christian'
'Schaper, Frank'

_publ_section_title
;
 Intramolecular pi-stacking in copper(I) diketiminate phenanthroline
 complexes.
;
_journal_issue 37
_journal_name_full 'Dalton transactions (Cambridge, England : 2003)'
_journal_page_first 8759
_journal_page_last 8768
_journal_paper_doi 10.1039/c0dt00240b
_journal_volume 39
_journal_year 2010
_chemical_absolute_configuration rmad
_chemical_compound_source 'Synthesized by the authors. See text'
_chemical_formula_moiety 'C33 H33 Cu N4'
_chemical_formula_sum 'C33 H33 Cu N4'
_chemical_formula_weight 549.17
_chemical_name_systematic
;
?
;
_space_group_IT_number 19
_symmetry_cell_setting orthorhombic
_symmetry_space_group_name_Hall 'P 2ac 2ab'
_symmetry_space_group_name_H-M 'P 21 21 21'
_atom_sites_solution_hydrogens geom
_atom_sites_solution_primary direct
_atom_sites_solution_secondary difmap
_audit_creation_method SHELXL-97
_cell_angle_alpha 90.00
_cell_angle_beta 90.00
_cell_angle_gamma 90.00
_cell_formula_units_Z 4
_cell_length_a 11.9865(3)
_cell_length_b 13.2064(4)
_cell_length_c 17.4969(5)
_cell_measurement_reflns_used 10261
_cell_measurement_temperature 150
_cell_measurement_theta_max 70.62
_cell_measurement_theta_min 4.19
_cell_volume 2769.73(13)
_computing_cell_refinement 'APEX II (Bruker, 2006)'
_computing_data_collection 'APEX II (Bruker, 2006)'
_computing_data_reduction 'SAINT (Bruker, 2004)'
_computing_molecular_graphics 'SHELXTL (Bruker, 1997)'
_computing_publication_material 'UdMX (local program)'
_computing_structure_refinement 'SHELXL97 (Sheldrick, 1997)'
_computing_structure_solution 'SHELXS97 (Sheldrick, 1997)'
_diffrn_ambient_temperature 150
_diffrn_detector_area_resol_mean 5.5
_diffrn_measured_fraction_theta_full 0.997
_diffrn_measured_fraction_theta_max 0.997
_diffrn_measurement_device_type 'Bruker Smart 6000'
_diffrn_measurement_method \w
_diffrn_radiation_monochromator 'Montel 200 optics'
_diffrn_radiation_source 'Rotating Anode'
_diffrn_radiation_type CuK\a
_diffrn_radiation_wavelength 1.54178
_diffrn_reflns_av_R_equivalents 0.044
_diffrn_reflns_av_sigmaI/netI 0.0334
_diffrn_reflns_limit_h_max 14
_diffrn_reflns_limit_h_min -14
_diffrn_reflns_limit_k_max 16
_diffrn_reflns_limit_k_min -15
_diffrn_reflns_limit_l_max 21
_diffrn_reflns_limit_l_min -21
_diffrn_reflns_number 36033
_diffrn_reflns_theta_full 72.51
_diffrn_reflns_theta_max 72.51
_diffrn_reflns_theta_min 4.19
_diffrn_standards_decay_% 0.00
_diffrn_standards_number 5
_exptl_absorpt_coefficient_mu 1.321
_exptl_absorpt_correction_T_max 0.8763
_exptl_absorpt_correction_T_min 0.8445
_exptl_absorpt_correction_type multi-scan
_exptl_absorpt_process_details 'Sadabs (Sheldrick,1996)'
_exptl_crystal_colour green
_exptl_crystal_density_diffrn 1.317
_exptl_crystal_density_method 'not measured'
_exptl_crystal_description block
_exptl_crystal_F_000 1152
_exptl_crystal_size_max 0.16
_exptl_crystal_size_mid 0.12
_exptl_crystal_size_min 0.10
_refine_diff_density_max 0.292
_refine_diff_density_min -0.386
_refine_diff_density_rms 0.056
_refine_ls_abs_structure_details 'Flack H D (1983), XXXX Friedel Pairs'
_refine_ls_abs_structure_Flack -0.02(3)
_refine_ls_extinction_method none
_refine_ls_goodness_of_fit_ref 1.037
_refine_ls_hydrogen_treatment constr
_refine_ls_matrix_type full
_refine_ls_number_parameters 476
_refine_ls_number_reflns 5442
_refine_ls_number_restraints 531
_refine_ls_restrained_S_all 1.071
_refine_ls_R_factor_all 0.0442
_refine_ls_R_factor_gt 0.0378
_refine_ls_shift/su_max 0.000
_refine_ls_shift/su_mean 0.000
_refine_ls_structure_factor_coef Fsqd
_refine_ls_weighting_details 'calc w=1/[\s^2^(Fo^2^)+(0.0605P)^2^+0.0000P] where P=(Fo^2^+2Fc^2^)/3'
_refine_ls_weighting_scheme calc
_refine_ls_wR_factor_gt 0.0955
_refine_ls_wR_factor_ref 0.0985
_reflns_number_gt 4712
_reflns_number_total 5442
_reflns_threshold_expression I>2\s(I)
_cod_data_source_file c0dt00240b.txt
_cod_data_source_block paul11
_cod_depositor_comments
;
The following automatic conversions were performed:

'_symmetry_cell_setting' value 'Orthorhombic' changed to
'orthorhombic' according to
/home/saulius/struct/CIF-dictionaries/cif_core.dic dictionary named
'cif_core.dic' version 2.4.2 from 2011-04-26.

'_geom_bond_publ_flag'
value 'Y' changed to 'y' according to
/home/saulius/struct/CIF-dictionaries/cif_core.dic dictionary named
'cif_core.dic' version 2.4.2 from 2011-04-26 (62
times).

'_geom_angle_publ_flag' value 'Y' changed to 'y' according
to /home/saulius/struct/CIF-dictionaries/cif_core.dic dictionary
named 'cif_core.dic' version 2.4.2 from 2011-04-26 (102
times).

'_geom_torsion_publ_flag' value 'Y' changed to 'y' according
to /home/saulius/struct/CIF-dictionaries/cif_core.dic dictionary
named 'cif_core.dic' version 2.4.2 from 2011-04-26 (178 times).

Automatic conversion script
Id: cif_fix_values 1891 2012-01-12 08:04:46Z andrius 
;
_cod_original_sg_symbol_H-M P212121
_cod_database_code 7026152

loop_
_symmetry_equiv_pos_as_xyz
'x, y, z'
'-x+1/2, -y, z+1/2'
'-x, y+1/2, -z+1/2'
'x+1/2, -y+1/2, -z'

loop_
_atom_site_label
_atom_site_type_symbol
_atom_site_fract_x
_atom_site_fract_y
_atom_site_fract_z
_atom_site_U_iso_or_equiv
_atom_site_adp_type
_atom_site_occupancy
_atom_site_symmetry_multiplicity
_atom_site_calc_flag
_atom_site_refinement_flags
_atom_site_disorder_assembly
_atom_site_disorder_group
Cu1 Cu 0.27111(3) 0.95315(3) 0.06517(2) 0.03855(11) Uani 1 1 d . . .
N1 N 0.38816(19) 0.87955(16) 0.12046(15) 0.0454(6) Uani 1 1 d U A .
N2 N 0.3499(2) 0.98747(16) -0.02972(16) 0.0481(6) Uani 1 1 d U A .
C1 C 0.5857(3) 0.8243(2) 0.1328(3) 0.0876(14) Uani 1 1 d . A 1
H1A H 0.5898 0.8497 0.1854 0.131 Uiso 1 1 calc R A 1
H1B H 0.6565 0.8375 0.1067 0.131 Uiso 1 1 calc R A 1
H1C H 0.5713 0.7513 0.1336 0.131 Uiso 1 1 calc R A 1
C2 C 0.4911(2) 0.8781(2) 0.0905(2) 0.0638(10) Uani 1 1 d U A 1
C3 C 0.5214(3) 0.9231(2) 0.0205(3) 0.0777(12) Uani 1 1 d U A 1
H3A H 0.5992 0.9217 0.0102 0.093 Uiso 1 1 calc R A 1
C4 C 0.4577(3) 0.9693(2) -0.0363(2) 0.0663(10) Uani 1 1 d U A 1
C5 C 0.5188(4) 0.9942(3) -0.1113(3) 0.109(2) Uani 1 1 d . A 1
H5A H 0.5105 1.0664 -0.1227 0.163 Uiso 1 1 calc R A 1
H5B H 0.4868 0.9541 -0.1530 0.163 Uiso 1 1 calc R A 1
H5C H 0.5982 0.9779 -0.1059 0.163 Uiso 1 1 calc R A 1
C6 C 0.3762(2) 0.7130(2) 0.1895(2) 0.0487(7) Uani 1 1 d U A 1
C7 C 0.3412(3) 0.6597(2) 0.1268(2) 0.0595(9) Uani 1 1 d U A 1
H7A H 0.3116 0.6946 0.0838 0.071 Uiso 1 1 calc R A 1
C8 C 0.3488(4) 0.5537(3) 0.1259(3) 0.0869(13) Uani 1 1 d U A 1
H8A H 0.3253 0.5164 0.0823 0.104 Uiso 1 1 calc R A 1
C9 C 0.3909(5) 0.5046(3) 0.1890(3) 0.1017(16) Uani 1 1 d U A 1
H9A H 0.3948 0.4328 0.1892 0.122 Uiso 1 1 calc R A 1
C10 C 0.4266(4) 0.5570(3) 0.2507(3) 0.0920(14) Uani 1 1 d U A 1
H10A H 0.4578 0.5217 0.2930 0.110 Uiso 1 1 calc R A 1
C11 C 0.4183(3) 0.6604(2) 0.2531(2) 0.0651(10) Uani 1 1 d U A 1
H11A H 0.4409 0.6964 0.2974 0.078 Uiso 1 1 calc R A 1
C12 C 0.3686(3) 0.8276(2) 0.19329(19) 0.0507(8) Uani 1 1 d U A 1
H12A H 0.4256 0.8520 0.2308 0.061 Uiso 1 1 calc R A 1
C13 C 0.2536(3) 0.8539(2) 0.22446(16) 0.0653(11) Uani 1 1 d . A 1
H13A H 0.2450 0.9276 0.2263 0.098 Uiso 1 1 calc R A 1
H13B H 0.2456 0.8260 0.2761 0.098 Uiso 1 1 calc R A 1
H13C H 0.1962 0.8250 0.1911 0.098 Uiso 1 1 calc R A 1
C14 C 0.2113(2) 1.1117(2) -0.07045(16) 0.0461(6) Uani 1 1 d U A 1
C15 C 0.2584(3) 1.2064(2) -0.05850(16) 0.0512(7) Uani 1 1 d U A 1
H15A H 0.3366 1.2152 -0.0647 0.061 Uiso 1 1 calc R A 1
C16 C 0.1925(3) 1.2884(2) -0.03755(18) 0.0581(8) Uani 1 1 d U A 1
H16A H 0.2258 1.3526 -0.0289 0.070 Uiso 1 1 calc R A 1
C17 C 0.0787(3) 1.2769(3) -0.0292(2) 0.0660(9) Uani 1 1 d U A 1
H17A H 0.0335 1.3331 -0.0155 0.079 Uiso 1 1 calc R A 1
C18 C 0.0314(3) 1.1829(3) -0.0410(2) 0.0666(10) Uani 1 1 d U A 1
H18A H -0.0468 1.1741 -0.0352 0.080 Uiso 1 1 calc R A 1
C19 C 0.0975(3) 1.1019(2) -0.0611(2) 0.0594(8) Uani 1 1 d U A 1
H19A H 0.0638 1.0376 -0.0688 0.071 Uiso 1 1 calc R A 1
C20 C 0.2862(3) 1.0251(2) -0.09513(17) 0.0533(8) Uani 1 1 d U A 1
H20A H 0.3404 1.0520 -0.1335 0.064 Uiso 1 1 calc R A 1
C21 C 0.2255(4) 0.9352(2) -0.1312(2) 0.0785(12) Uani 1 1 d . A 1
H21A H 0.2803 0.8857 -0.1495 0.118 Uiso 1 1 calc R A 1
H21B H 0.1802 0.9589 -0.1743 0.118 Uiso 1 1 calc R A 1
H21C H 0.1771 0.9034 -0.0930 0.118 Uiso 1 1 calc R A 1
N3A N 0.1108(5) 0.9112(4) 0.0737(5) 0.0330(11) Uani 0.684(4) 1 d PDU B -1
N4A N 0.1992(5) 1.0827(4) 0.1274(4) 0.0394(12) Uani 0.684(4) 1 d PDU B -1
C22A C 0.0660(4) 0.8259(3) 0.0492(3) 0.0414(11) Uani 0.684(4) 1 d PDU B -1
H22A H 0.1128 0.7805 0.0218 0.050 Uiso 0.684(4) 1 calc PR B -1
C23A C -0.0454(4) 0.7970(4) 0.0605(4) 0.0670(13) Uani 0.684(4) 1 d PDU B -1
H23A H -0.0741 0.7352 0.0409 0.080 Uiso 0.684(4) 1 calc PR B -1
C24A C -0.1122(5) 0.8647(6) 0.1026(5) 0.0769(17) Uani 0.684(4) 1 d PDU B -1
H24A H -0.1881 0.8484 0.1122 0.092 Uiso 0.684(4) 1 calc PR B -1
C25A C -0.0690(4) 0.9545(5) 0.1301(4) 0.0650(14) Uani 0.684(4) 1 d PDU B -1
C26A C -0.1345(4) 1.0250(4) 0.1721(4) 0.0807(15) Uani 0.684(4) 1 d PDU B -1
H26A H -0.2108 1.0106 0.1820 0.097 Uiso 0.684(4) 1 calc PR B -1
C27A C -0.0900(8) 1.1117(8) 0.1980(6) 0.071(2) Uani 0.684(4) 1 d PDU B -1
H27A H -0.1350 1.1573 0.2266 0.086 Uiso 0.684(4) 1 calc PR B -1
C28A C 0.0234(4) 1.1365(3) 0.1834(3) 0.0507(11) Uani 0.684(4) 1 d PDU B -1
C29A C 0.0735(5) 1.2243(4) 0.2092(3) 0.0550(12) Uani 0.684(4) 1 d PDU B -1
H29A H 0.0312 1.2722 0.2374 0.066 Uiso 0.684(4) 1 calc PR B -1
C30A C 0.1841(6) 1.2426(4) 0.1944(5) 0.0521(14) Uani 0.684(4) 1 d PDU B -1
H30A H 0.2194 1.3032 0.2110 0.063 Uiso 0.684(4) 1 calc PR B -1
C31A C 0.2435(5) 1.1675(4) 0.1533(3) 0.0494(12) Uani 0.684(4) 1 d PDU B -1
H31A H 0.3204 1.1790 0.1437 0.059 Uiso 0.684(4) 1 calc PR B -1
C32A C 0.0895(5) 1.0668(4) 0.1419(3) 0.0335(10) Uani 0.684(4) 1 d PDU B -1
C33A C 0.0428(4) 0.9755(4) 0.1141(3) 0.0361(11) Uani 0.684(4) 1 d PDU B -1
N3B N 0.1033(12) 0.9381(9) 0.0810(11) 0.035(2) Uani 0.316(4) 1 d PDU B -2
N4B N 0.2388(9) 1.0929(9) 0.1220(10) 0.037(2) Uani 0.316(4) 1 d PDU B -2
C22B C 0.0378(9) 0.8621(8) 0.0642(8) 0.050(2) Uani 0.316(4) 1 d PDU B -2
H22B H 0.0715 0.8063 0.0388 0.060 Uiso 0.316(4) 1 calc PR B -2
C23B C -0.0770(11) 0.8541(12) 0.0794(9) 0.065(3) Uani 0.316(4) 1 d PDU B -2
H23B H -0.1224 0.7989 0.0637 0.078 Uiso 0.316(4) 1 calc PR B -2
C24B C -0.1169(10) 0.9400(12) 0.1219(9) 0.070(2) Uani 0.316(4) 1 d PDU B -2
H24B H -0.1928 0.9399 0.1375 0.084 Uiso 0.316(4) 1 calc PR B -2
C25B C -0.0534(8) 1.0211(8) 0.1412(6) 0.0562(19) Uani 0.316(4) 1 d PDU B -2
C26B C -0.0991(17) 1.1073(16) 0.1780(13) 0.064(3) Uani 0.316(4) 1 d PDU B -2
H26B H -0.1765 1.1100 0.1895 0.077 Uiso 0.316(4) 1 calc PR B -2
C27B C -0.0319(9) 1.1855(8) 0.1967(7) 0.063(2) Uani 0.316(4) 1 d PDU B -2
H27B H -0.0625 1.2413 0.2238 0.075 Uiso 0.316(4) 1 calc PR B -2
C28B C 0.0847(9) 1.1872(8) 0.1771(6) 0.0444(18) Uani 0.316(4) 1 d PDU B -2
C29B C 0.1536(11) 1.2681(10) 0.1925(11) 0.056(3) Uani 0.316(4) 1 d PDU B -2
H29B H 0.1256 1.3281 0.2156 0.067 Uiso 0.316(4) 1 calc PR B -2
C30B C 0.2636(10) 1.2589(7) 0.1736(6) 0.056(2) Uani 0.316(4) 1 d PDU B -2
H30B H 0.3134 1.3127 0.1853 0.067 Uiso 0.316(4) 1 calc PR B -2
C31B C 0.3052(10) 1.1713(7) 0.1369(6) 0.046(2) Uani 0.316(4) 1 d PDU B -2
H31B H 0.3816 1.1682 0.1227 0.055 Uiso 0.316(4) 1 calc PR B -2
C32B C 0.1300(10) 1.1013(8) 0.1392(6) 0.035(2) Uani 0.316(4) 1 d PDU B -2
C33B C 0.0596(8) 1.0197(9) 0.1197(7) 0.034(2) Uani 0.316(4) 1 d PDU B -2

loop_
_atom_site_aniso_label
_atom_site_aniso_U_11
_atom_site_aniso_U_22
_atom_site_aniso_U_33
_atom_site_aniso_U_23
_atom_site_aniso_U_13
_atom_site_aniso_U_12
Cu1 0.03491(19) 0.03845(18) 0.0423(2) 0.00332(18) 0.00802(17) 0.00387(16)
N1 0.0388(13) 0.0282(10) 0.0690(15) 0.0008(11) -0.0053(12) 0.0020(9)
N2 0.0532(14) 0.0325(11) 0.0585(15) 0.0018(11) 0.0216(12) 0.0010(10)
C1 0.0392(18) 0.0373(16) 0.186(5) 0.009(2) -0.016(2) 0.0047(14)
C2 0.0377(16) 0.0276(12) 0.126(3) 0.0021(16) -0.0005(18) 0.0053(11)
C3 0.0418(18) 0.0414(16) 0.150(3) 0.014(2) 0.039(2) 0.0103(13)
C4 0.0603(19) 0.0315(14) 0.107(3) 0.0072(16) 0.0479(19) 0.0066(13)
C5 0.102(3) 0.071(2) 0.153(5) 0.029(3) 0.090(3) 0.022(2)
C6 0.0297(14) 0.0335(13) 0.083(2) 0.0024(14) 0.0046(14) 0.0019(11)
C7 0.0460(17) 0.0423(15) 0.090(2) -0.0122(17) 0.0148(17) -0.0005(13)
C8 0.101(3) 0.0484(19) 0.111(3) -0.023(2) 0.049(2) -0.010(2)
C9 0.148(4) 0.0341(17) 0.122(4) 0.016(2) 0.067(3) 0.009(2)
C10 0.116(3) 0.0478(19) 0.112(3) 0.030(2) 0.053(3) 0.017(2)
C11 0.057(2) 0.0467(16) 0.092(3) 0.0199(18) 0.0183(19) 0.0048(15)
C12 0.0578(19) 0.0339(13) 0.0603(18) -0.0003(13) -0.0259(16) 0.0010(13)
C13 0.109(3) 0.0549(17) 0.0317(14) 0.0064(13) 0.0094(17) 0.037(2)
C14 0.0606(18) 0.0420(13) 0.0356(13) 0.0037(13) 0.0050(14) -0.0053(12)
C15 0.0643(19) 0.0442(13) 0.0450(14) -0.0035(13) 0.0033(15) -0.0029(13)
C16 0.080(2) 0.0450(16) 0.0490(16) -0.0031(14) -0.0041(16) 0.0008(15)
C17 0.072(2) 0.063(2) 0.062(2) 0.0076(17) 0.0026(18) 0.0193(18)
C18 0.057(2) 0.065(2) 0.077(2) 0.0202(18) 0.0010(17) 0.0011(16)
C19 0.0633(19) 0.0523(16) 0.0626(19) 0.0115(17) -0.0012(19) -0.0078(14)
C20 0.079(2) 0.0382(14) 0.0428(14) 0.0000(12) 0.0199(15) -0.0077(14)
C21 0.135(4) 0.0488(18) 0.0516(18) -0.0107(15) 0.021(2) -0.017(2)
N3A 0.033(2) 0.034(3) 0.032(2) 0.001(2) 0.0021(17) 0.0050(19)
N4A 0.048(3) 0.032(2) 0.039(2) -0.0035(17) -0.008(3) 0.003(2)
C22A 0.036(2) 0.032(2) 0.056(3) 0.002(2) -0.0013(19) -0.0011(17)
C23A 0.042(2) 0.051(2) 0.108(4) -0.007(3) 0.000(3) -0.004(2)
C24A 0.034(3) 0.067(3) 0.130(5) -0.009(3) 0.013(3) -0.001(3)
C25A 0.035(3) 0.060(3) 0.100(3) 0.000(3) 0.010(3) 0.010(3)
C26A 0.043(2) 0.072(3) 0.126(4) -0.005(3) 0.025(3) 0.016(2)
C27A 0.055(3) 0.070(3) 0.089(5) -0.007(3) 0.024(3) 0.029(3)
C28A 0.064(3) 0.043(2) 0.045(2) 0.002(2) 0.005(2) 0.020(2)
C29A 0.075(3) 0.040(2) 0.050(3) -0.006(2) 0.004(2) 0.021(2)
C30A 0.071(3) 0.038(3) 0.048(2) -0.014(2) -0.007(3) 0.008(2)
C31A 0.050(3) 0.042(2) 0.057(3) -0.0050(19) -0.003(2) 0.000(2)
C32A 0.040(3) 0.031(3) 0.0301(19) 0.001(2) 0.0013(19) 0.0072(19)
C33A 0.032(2) 0.035(2) 0.041(2) 0.005(2) 0.0005(17) 0.007(2)
N3B 0.029(4) 0.037(5) 0.040(4) -0.002(4) 0.005(3) -0.003(4)
N4B 0.044(5) 0.029(4) 0.037(4) -0.004(3) -0.002(4) -0.002(4)
C22B 0.045(4) 0.050(4) 0.055(4) 0.001(4) 0.001(4) -0.002(4)
C23B 0.050(5) 0.061(5) 0.084(5) -0.015(5) 0.019(4) -0.010(5)
C24B 0.041(4) 0.072(4) 0.096(5) -0.006(4) 0.006(4) -0.002(5)
C25B 0.034(3) 0.063(4) 0.071(4) 0.000(4) 0.000(3) 0.000(4)
C26B 0.047(5) 0.070(5) 0.075(6) -0.002(5) 0.012(5) 0.019(4)
C27B 0.065(4) 0.064(4) 0.059(4) -0.005(4) 0.005(4) 0.028(4)
C28B 0.058(4) 0.041(4) 0.034(3) -0.003(3) 0.001(3) 0.016(3)
C29B 0.072(5) 0.047(5) 0.048(4) -0.010(4) -0.005(5) 0.019(4)
C30B 0.071(5) 0.043(4) 0.054(4) -0.015(3) -0.012(4) -0.003(4)
C31B 0.057(5) 0.034(4) 0.046(4) -0.008(4) -0.007(4) -0.010(4)
C32B 0.042(5) 0.032(4) 0.032(3) -0.001(3) -0.003(4) 0.007(4)
C33B 0.032(4) 0.038(5) 0.031(4) 0.002(4) 0.003(3) 0.002(4)

loop_
_atom_type_symbol
_atom_type_description
_atom_type_scat_dispersion_real
_atom_type_scat_dispersion_imag
_atom_type_scat_source
C C 0.0181 0.0091 'International Tables Vol C Tables 4.2.6.8 and 6.1.1.4'
H H 0.0000 0.0000 'International Tables Vol C Tables 4.2.6.8 and 6.1.1.4'
N N 0.0311 0.0180 'International Tables Vol C Tables 4.2.6.8 and 6.1.1.4'
Cu Cu -1.9646 0.5888 'International Tables Vol C Tables 4.2.6.8 and 6.1.1.4'

loop_
_geom_angle_atom_site_label_1
_geom_angle_atom_site_label_2
_geom_angle_atom_site_label_3
_geom_angle
_geom_angle_publ_flag
N1 CU1 N2 100.80(11) y
N1 CU1 N3A 120.8(2) y
N2 CU1 N3A 126.0(3) y
N1 CU1 N3B 126.2(6) y
N2 CU1 N3B 127.7(6) y
N3A CU1 N3B 11.0(3) y
N1 CU1 N4B 109.2(4) y
N2 CU1 N4B 106.4(4) y
N3A CU1 N4B 91.8(3) y
N3B CU1 N4B 80.9(4) y
N1 CU1 N4A 114.9(2) y
N2 CU1 N4A 115.26(19) y
N3A CU1 N4A 78.6(2) y
N3B CU1 N4A 67.9(3) y
N4B CU1 N4A 13.2(3) y
C2 N1 C12 118.7(3) y
C2 N1 CU1 118.2(2) y
C12 N1 CU1 123.1(2) y
C4 N2 C20 120.3(3) y
C4 N2 CU1 120.2(3) y
C20 N2 CU1 119.27(19) y
N1 C2 C3 124.8(3) y
N1 C2 C1 119.9(3) y
C3 C2 C1 115.2(3) y
C4 C3 C2 131.6(3) y
C4 C3 H3A 114.2 ?
C2 C3 H3A 114.2 ?
N2 C4 C3 123.6(3) y
N2 C4 C5 120.1(4) y
C3 C4 C5 116.2(3) y
C7 C6 C11 119.4(3) y
C7 C6 C12 122.0(3) y
C11 C6 C12 118.7(3) y
C6 C7 C8 120.1(4) y
C6 C7 H7A 119.9 ?
C8 C7 H7A 119.9 ?
C9 C8 C7 119.0(4) y
C9 C8 H8A 120.5 ?
C7 C8 H8A 120.5 ?
C10 C9 C8 121.1(3) y
C10 C9 H9A 119.4 ?
C8 C9 H9A 119.4 ?
C9 C10 C11 120.7(4) y
C9 C10 H10A 119.7 ?
C11 C10 H10A 119.7 ?
C10 C11 C6 119.7(4) y
C10 C11 H11A 120.1 ?
C6 C11 H11A 120.1 ?
N1 C12 C6 114.8(3) y
N1 C12 C13 110.4(2) y
C6 C12 C13 107.3(3) y
N1 C12 H12A 108 ?
C6 C12 H12A 108 ?
C13 C12 H12A 108 ?
C19 C14 C15 118.0(3) y
C19 C14 C20 123.3(3) y
C15 C14 C20 118.7(3) y
C14 C15 C16 120.7(3) y
C14 C15 H15A 119.7 ?
C16 C15 H15A 119.7 ?
C17 C16 C15 120.3(3) y
C17 C16 H16A 119.9 ?
C15 C16 H16A 119.9 ?
C16 C17 C18 119.3(3) y
C16 C17 H17A 120.3 ?
C18 C17 H17A 120.3 ?
C19 C18 C17 120.0(3) y
C19 C18 H18A 120 ?
C17 C18 H18A 120 ?
C18 C19 C14 121.8(3) y
C18 C19 H19A 119.1 ?
C14 C19 H19A 119.1 ?
N2 C20 C14 110.0(2) y
N2 C20 C21 107.9(3) y
C14 C20 C21 114.9(3) y
N2 C20 H20A 107.9 ?
C14 C20 H20A 107.9 ?
C21 C20 H20A 107.9 ?
C22A N3A C33A 117.0(5) y
C22A N3A CU1 127.0(4) y
C33A N3A CU1 115.8(4) y
C31A N4A C32A 117.2(5) y
C31A N4A CU1 132.2(4) y
C32A N4A CU1 110.6(4) y
N3A C22A C23A 125.0(5) y
N3A C22A H22A 117.5 ?
C23A C22A H22A 117.5 ?
C22A C23A C24A 116.3(5) y
C22A C23A H23A 121.9 ?
C24A C23A H23A 121.9 ?
C25A C24A C23A 120.9(5) y
C25A C24A H24A 119.6 ?
C23A C24A H24A 119.6 ?
C24A C25A C33A 117.5(6) y
C24A C25A C26A 122.3(5) y
C33A C25A C26A 120.2(6) y
C27A C26A C25A 120.9(7) y
C27A C26A H26A 119.5 ?
C25A C26A H26A 119.5 ?
C26A C27A C28A 121.1(7) y
C26A C27A H27A 119.5 ?
C28A C27A H27A 119.5 ?
C29A C28A C32A 118.0(5) y
C29A C28A C27A 123.4(5) y
C32A C28A C27A 118.6(6) y
C30A C29A C28A 120.5(5) y
C30A C29A H29A 119.8 ?
C28A C29A H29A 119.8 ?
C29A C30A C31A 117.2(5) y
C29A C30A H30A 121.4 ?
C31A C30A H30A 121.4 ?
N4A C31A C30A 124.5(6) y
N4A C31A H31A 117.7 ?
C30A C31A H31A 117.7 ?
N4A C32A C33A 116.8(4) y
N4A C32A C28A 122.6(6) y
C33A C32A C28A 120.6(5) y
N3A C33A C25A 123.3(6) y
N3A C33A C32A 118.0(4) y
C25A C33A C32A 118.7(5) y
C22B N3B C33B 118.9(12) y
C22B N3B CU1 129.5(9) y
C33B N3B CU1 111.4(8) y
C31B N4B C32B 118.2(11) y
C31B N4B CU1 131.0(9) y
C32B N4B CU1 110.6(7) y
N3B C22B C23B 127.1(12) y
N3B C22B H22B 116.5 ?
C23B C22B H22B 116.5 ?
C22B C23B C24B 111.4(12) y
C22B C23B H23B 124.3 ?
C24B C23B H23B 124.3 ?
C25B C24B C23B 124.4(11) y
C25B C24B H24B 117.8 ?
C23B C24B H24B 117.8 ?
C24B C25B C33B 117.6(11) y
C24B C25B C26B 122(11) y
C33B C25B C26B 120.3(12) y
C27B C26B C25B 119.6(16) y
C27B C26B H26B 120.2 ?
C25B C26B H26B 120.2 ?
C26B C27B C28B 122.2(12) y
C26B C27B H27B 118.9 ?
C28B C27B H27B 118.9 ?
C29B C28B C32B 118.8(1) y
C29B C28B C27B 123.2(1) y
C32B C28B C27B 118.1(1) y
C30B C29B C28B 117.5(11) y
C30B C29B H29B 121.2 ?
C28B C29B H29B 121.2 ?
C29B C30B C31B 121.6(11) y
C29B C30B H30B 119.2 ?
C31B C30B H30B 119.2 ?
N4B C31B C30B 121(12) y
N4B C31B H31B 119.5 ?
C30B C31B H31B 119.5 ?
N4B C32B C33B 117.6(9) y
N4B C32B C28B 122.8(11) y
C33B C32B C28B 119.6(11) y
N3B C33B C25B 120.6(12) y
N3B C33B C32B 119.3(9) y
C25B C33B C32B 120.1(1) y

loop_
_geom_bond_atom_site_label_1
_geom_bond_atom_site_label_2
_geom_bond_distance
_geom_bond_publ_flag
Cu1 N1 1.962(2) y
Cu1 N2 1.963(2) y
Cu1 N3a 2.006(6) y
Cu1 N3b 2.040(14) y
Cu1 N4b 2.132(12) y
Cu1 N4a 2.204(6) y
N1 C2 1.342(4) y
N1 C12 1.466(4) y
N2 C4 1.319(4) y
N2 C20 1.463(4) y
C1 C2 1.529(4) y
C1 H1a 0.98 ?
C1 H1b 0.98 ?
C1 H1c 0.98 ?
C2 C3 1.407(5) y
C3 C4 1.394(6) y
C3 H3a 0.95 ?
C4 C5 1.539(5) y
C5 H5a 0.98 ?
C5 H5b 0.98 ?
C5 H5c 0.98 ?
C6 C7 1.369(5) y
C6 C11 1.405(5) y
C6 C12 1.517(4) y
C7 C8 1.404(5) y
C7 H7a 0.95 ?
C8 C9 1.377(7) y
C8 H8a 0.95 ?
C9 C10 1.352(7) y
C9 H9a 0.95 ?
C10 C11 1.370(5) y
C10 H10a 0.95 ?
C11 H11a 0.95 ?
C12 C13 1.522(5) y
C12 H12a 1 ?
C13 H13a 0.98 ?
C13 H13b 0.98 ?
C13 H13c 0.98 ?
C14 C19 1.380(4) y
C14 C15 1.388(4) y
C14 C20 1.517(4) y
C15 C16 1.390(4) y
C15 H15a 0.95 ?
C16 C17 1.379(5) y
C16 H16a 0.95 ?
C17 C18 1.380(5) y
C17 H17a 0.95 ?
C18 C19 1.377(5) y
C18 H18a 0.95 ?
C19 H19a 0.95 ?
C20 C21 1.529(4) y
C20 H20a 1 ?
C21 H21a 0.98 ?
C21 H21b 0.98 ?
C21 H21c 0.98 ?
N3a C22a 1.319(6) y
N3a C33a 1.373(6) y
N4a C31a 1.320(7) y
N4a C32a 1.356(7) y
C22a C23a 1.402(6) y
C22a H22a 0.95 ?
C23a C24a 1.409(8) y
C23a H23a 0.95 ?
C24a C25a 1.38(1) y
C24a H24a 0.95 ?
C25a C33a 1.397(7) y
C25a C26a 1.424(8) y
C26a C27a 1.341(12) y
C26a H26a 0.95 ?
C27a C28a 1.421(11) y
C27a H27a 0.95 ?
C28a C29a 1.382(7) y
C28a C32a 1.415(6) y
C29a C30a 1.372(10) y
C29a H29a 0.95 ?
C30a C31a 1.417(7) y
C30a H30a 0.95 ?
C31a H31a 0.95 ?
C32a C33a 1.415(6) y
N3b C22b 1.307(13) y
N3b C33b 1.377(12) y
N4b C31b 1.331(12) y
N4b C32b 1.343(12) y
C22b C23b 1.406(14) y
C22b H22b 0.95 ?
C23b C24b 1.438(16) y
C23b H23b 0.95 ?
C24b C25b 1.357(15) y
C24b H24b 0.95 ?
C25b C33b 1.406(11) y
C25b C26b 1.419(17) y
C26b C27b 1.35(2) y
C26b H26b 0.95 ?
C27b C28b 1.439(14) y
C27b H27b 0.95 ?
C28b C29b 1.378(15) y
C28b C32b 1.422(12) y
C29b C30b 1.365(17) y
C29b H29b 0.95 ?
C30b C31b 1.415(12) y
C30b H30b 0.95 ?
C31b H31b 0.95 ?
C32b C33b 1.410(12) y

loop_
_geom_torsion_atom_site_label_1
_geom_torsion_atom_site_label_2
_geom_torsion_atom_site_label_3
_geom_torsion_atom_site_label_4
_geom_torsion
_geom_torsion_publ_flag
N2 CU1 N1 C2 7.3(2) y
N3A CU1 N1 C2 151.4(3) y
N3B CU1 N1 C2 162.9(5) y
N4B CU1 N1 C2 -104.4(4) y
N4A CU1 N1 C2 -117.2(3) y
N2 CU1 N1 C12 -173.6(2) y
N3A CU1 N1 C12 -29.5(3) y
N3B CU1 N1 C12 -18.0(5) y
N4B CU1 N1 C12 74.7(4) y
N4A CU1 N1 C12 61.9(3) y
N1 CU1 N2 C4 -7.5(3) y
N3A CU1 N2 C4 -149.0(3) y
N3B CU1 N2 C4 -162.5(4) y
N4B CU1 N2 C4 106.4(4) y
N4A CU1 N2 C4 116.8(3) y
N1 CU1 N2 C20 167.26(19) y
N3A CU1 N2 C20 25.8(3) y
N3B CU1 N2 C20 12.2(4) y
N4B CU1 N2 C20 -78.9(4) y
N4A CU1 N2 C20 -68.4(3) y
C12 N1 C2 C3 178.8(3) y
CU1 N1 C2 C3 -2.0(4) y
C12 N1 C2 C1 -1.0(4) y
CU1 N1 C2 C1 178.2(2) y
N1 C2 C3 C4 -6.6(6) y
C1 C2 C3 C4 173.2(4) y
C20 N2 C4 C3 -172.6(3) y
CU1 N2 C4 C3 2.0(4) y
C20 N2 C4 C5 4.0(5) y
CU1 N2 C4 C5 178.7(3) y
C2 C3 C4 N2 6.6(6) y
C2 C3 C4 C5 -170.2(4) y
C11 C6 C7 C8 -0.9(5) y
C12 C6 C7 C8 -179.4(3) y
C6 C7 C8 C9 0.6(6) y
C7 C8 C9 C10 -1.3(7) y
C8 C9 C10 C11 2.3(7) y
C9 C10 C11 C6 -2.5(6) y
C7 C6 C11 C10 1.8(5) y
C12 C6 C11 C10 -179.6(3) y
C2 N1 C12 C6 -68.8(4) y
CU1 N1 C12 C6 112.1(2) y
C2 N1 C12 C13 169.8(3) y
CU1 N1 C12 C13 -9.3(3) y
C7 C6 C12 N1 -35.4(4) y
C11 C6 C12 N1 146.1(3) y
C7 C6 C12 C13 87.8(4) y
C11 C6 C12 C13 -90.8(3) y
C19 C14 C15 C16 0.2(5) y
C20 C14 C15 C16 178.5(3) y
C14 C15 C16 C17 -0.8(5) y
C15 C16 C17 C18 0.8(5) y
C16 C17 C18 C19 -0.3(6) y
C17 C18 C19 C14 -0.3(6) y
C15 C14 C19 C18 0.3(5) y
C20 C14 C19 C18 -177.9(3) y
C4 N2 C20 C14 -134.6(3) y
CU1 N2 C20 C14 50.7(3) y
C4 N2 C20 C21 99.4(3) y
CU1 N2 C20 C21 -75.4(3) y
C19 C14 C20 N2 -105.1(4) y
C15 C14 C20 N2 76.7(3) y
C19 C14 C20 C21 17.0(4) y
C15 C14 C20 C21 -161.2(3) y
N1 CU1 N3A C22A -65.9(8) y
N2 CU1 N3A C22A 68.7(7) y
N3B CU1 N3A C22A 172(5) y
N4B CU1 N3A C22A -179.6(8) y
N4A CU1 N3A C22A -178.2(7) y
N1 CU1 N3A C33A 109.2(5) y
N2 CU1 N3A C33A -116.2(5) y
N3B CU1 N3A C33A -13(4) y
N4B CU1 N3A C33A -4.5(7) y
N4A CU1 N3A C33A -3.2(5) y
N1 CU1 N4A C31A 61.7(7) y
N2 CU1 N4A C31A -54.9(7) y
N3A CU1 N4A C31A -179.5(7) y
N3B CU1 N4A C31A -177.4(1) y
N4B CU1 N4A C31A -5(2) y
N1 CU1 N4A C32A -116.3(4) y
N2 CU1 N4A C32A 127.1(4) y
N3A CU1 N4A C32A 2.5(5) y
N3B CU1 N4A C32A 4.6(7) y
N4B CU1 N4A C32A 177(3) y
C33A N3A C22A C23A 0.8(1) y
CU1 N3A C22A C23A 175.9(5) y
N3A C22A C23A C24A -1.2(9) y
C22A C23A C24A C25A 0.5(1) y
C23A C24A C25A C33A 0.5(11) y
C23A C24A C25A C26A 179.3(7) y
C24A C25A C26A C27A -179.9(8) y
C33A C25A C26A C27A -1.1(11) y
C25A C26A C27A C28A 0.9(13) y
C26A C27A C28A C29A -179.4(7) y
C26A C27A C28A C32A -1.1(12) y
C32A C28A C29A C30A 0.3(8) y
C27A C28A C29A C30A 178.6(7) y
C28A C29A C30A C31A -1.1(9) y
C32A N4A C31A C30A -0.5(1) y
CU1 N4A C31A C30A -178.4(5) y
C29A C30A C31A N4A 1.3(1) y
C31A N4A C32A C33A -179.9(5) y
CU1 N4A C32A C33A -1.5(6) y
C31A N4A C32A C28A -0.4(9) y
CU1 N4A C32A C28A 177.9(4) y
C29A C28A C32A N4A 0.5(7) y
C27A C28A C32A N4A -177.9(7) y
C29A C28A C32A C33A 179.9(4) y
C27A C28A C32A C33A 1.5(8) y
C22A N3A C33A C25A 0.3(1) y
CU1 N3A C33A C25A -175.3(5) y
C22A N3A C33A C32A 179.0(6) y
CU1 N3A C33A C32A 3.4(8) y
C24A C25A C33A N3A -0.9(1) y
C26A C25A C33A N3A -179.8(7) y
C24A C25A C33A C32A -179.7(6) y
C26A C25A C33A C32A 1.4(9) y
N4A C32A C33A N3A -1.1(8) y
C28A C32A C33A N3A 179.5(5) y
N4A C32A C33A C25A 177.8(6) y
C28A C32A C33A C25A -1.7(7) y
N1 CU1 N3B C22B -70(2) y
N2 CU1 N3B C22B 79.3(19) y
N3A CU1 N3B C22B -6(3) y
N4B CU1 N3B C22B -177(19) y
N4A CU1 N3B C22B -175(2) y
N1 CU1 N3B C33B 105.6(11) y
N2 CU1 N3B C33B -105.3(12) y
N3A CU1 N3B C33B 170(5) y
N4B CU1 N3B C33B -1.6(12) y
N4A CU1 N3B C33B 0.2(1) y
N1 CU1 N4B C31B 60.2(16) y
N2 CU1 N4B C31B -47.8(16) y
N3A CU1 N4B C31B -176.3(15) y
N3B CU1 N4B C31B -174.6(17) y
N4A CU1 N4B C31B 178(4) y
N1 CU1 N4B C32B -125.1(1) y
N2 CU1 N4B C32B 126.9(1) y
N3A CU1 N4B C32B -1.6(11) y
N3B CU1 N4B C32B 0.1(12) y
N4A CU1 N4B C32B -7.2(19) y
C33B N3B C22B C23B 2(3) y
CU1 N3B C22B C23B 177(14) y
N3B C22B C23B C24B -4(2) y
C22B C23B C24B C25B 3(2) y
C23B C24B C25B C33B -2(2) y
C23B C24B C25B C26B 175(17) y
C24B C25B C26B C27B 179.3(16) y
C33B C25B C26B C27B -4(3) y
C25B C26B C27B C28B 3(3) y
C26B C27B C28B C29B 177(17) y
C26B C27B C28B C32B -2(2) y
C32B C28B C29B C30B -3(2) y
C27B C28B C29B C30B 177.6(12) y
C28B C29B C30B C31B 2(2) y
C32B N4B C31B C30B 3(2) y
CU1 N4B C31B C30B 177.6(11) y
C29B C30B C31B N4B -2.4(19) y
C31B N4B C32B C33B 176.9(12) y
CU1 N4B C32B C33B 1.4(16) y
C31B N4B C32B C28B -4(2) y
CU1 N4B C32B C28B -179.7(8) y
C29B C28B C32B N4B 4.2(19) y
C27B C28B C32B N4B -176.4(13) y
C29B C28B C32B C33B -177(12) y
C27B C28B C32B C33B 2.4(15) y
C22B N3B C33B C25B 0(2) y
CU1 N3B C33B C25B -175.5(1) y
C22B N3B C33B C32B 178.9(14) y
CU1 N3B C33B C32B 3(18) y
C24B C25B C33B N3B -1(2) y
C26B C25B C33B N3B -177.1(17) y
C24B C25B C33B C32B -179(12) y
C26B C25B C33B C32B 4(2) y
N4B C32B C33B N3B -3.1(19) y
C28B C32B C33B N3B 178(13) y
N4B C32B C33B C25B 175.4(13) y
C28B C32B C33B C25B -3.5(16) y
